data_7056212
loop_
_publ_author_name
'Pog\'any, Luk\'a\<s'
'Moncol, Jan'
'Pavlik, Jan'
'Salitros, Ivan'

_publ_section_title
;
 Series of High Spin Mononuclear Iron(III) Complexes with Schiff Base
 ligands derived from 2-hydroxybenzophenones
;
_journal_name_full 'New J. Chem.'
_journal_paper_doi 10.1039/C7NJ00617A
_journal_year 2017
_chemical_formula_moiety 'C32 H31 Cl Fe N3 O2'
_chemical_formula_sum 'C32 H31 Cl Fe N3 O2'
_chemical_formula_weight 580.90
_space_group_crystal_system monoclinic
_space_group_IT_number 14
_space_group_name_Hall '-P 2yn'
_space_group_name_H-M_alt 'P 1 21/n 1'
_symmetry_space_group_name_Hall '-P 2yn'
_symmetry_space_group_name_H-M 'P 1 21/n 1'
_atom_sites_solution_hydrogens geom
_atom_sites_solution_primary iterative
_audit_creation_date 2017-01-04
_audit_creation_method
;
Olex2 1.2
(compiled 2016.11.30 svn.r3356 for OlexSys, GUI svn.r5269)
;
_audit_update_record
;
2017-01-05 deposited with the CCDC.
2017-05-22 downloaded from the CCDC.
;
_cell_angle_alpha 90
_cell_angle_beta 101.693(3)
_cell_angle_gamma 90
_cell_formula_units_Z 4
_cell_length_a 10.3034(3)
_cell_length_b 15.3208(4)
_cell_length_c 18.1489(6)
_cell_measurement_reflns_used 33214
_cell_measurement_temperature 100
_cell_measurement_theta_max 67.68
_cell_measurement_theta_min 3.80
_cell_volume 2805.46(15)
_computing_cell_refinement 'STOE X-AREA'
_computing_data_collection 'STOE X-AREA'
_computing_data_reduction 'STOE X-RED'
_computing_molecular_graphics 'Olex2 (Dolomanov et al., 2009)'
_computing_publication_material 'Olex2 (Dolomanov et al., 2009)'
_computing_structure_refinement 'ShelXL (Sheldrick, 2015)'
_computing_structure_solution
;
Superflip (Palatinus & Chapuis, 2007;Palatinus & van der Lee, 2008;
Palatinus et al., 2012)
;
_diffrn_ambient_temperature 100
_diffrn_detector Pilatus300K
_diffrn_detector_area_resol_mean 5.81
_diffrn_detector_type STOE
_diffrn_measured_fraction_theta_full 0.960
_diffrn_measured_fraction_theta_max 0.825
_diffrn_measurement_device_type 'Stoe StadiVari'
_diffrn_measurement_method '\w scans'
_diffrn_radiation_collimation '0.6 mm diameter'
_diffrn_radiation_monochromator 'Graded multilayer mirror'
_diffrn_radiation_polarisn_norm 270
_diffrn_radiation_type 'Cu K\a'
_diffrn_radiation_wavelength 1.54186
_diffrn_reflns_av_R_equivalents 0.0443
_diffrn_reflns_av_unetI/netI 0.0295
_diffrn_reflns_Laue_measured_fraction_full 0.960
_diffrn_reflns_Laue_measured_fraction_max 0.825
_diffrn_reflns_limit_h_max 9
_diffrn_reflns_limit_h_min -11
_diffrn_reflns_limit_k_max 15
_diffrn_reflns_limit_k_min -18
_diffrn_reflns_limit_l_max 20
_diffrn_reflns_limit_l_min -23
_diffrn_reflns_number 37250
_diffrn_reflns_point_group_measured_fraction_full 0.960
_diffrn_reflns_point_group_measured_fraction_max 0.825
_diffrn_reflns_theta_full 67.686
_diffrn_reflns_theta_max 88.074
_diffrn_reflns_theta_min 3.809
_diffrn_source 'Genix3D Cu HF'
_diffrn_source_current 0.600
_diffrn_source_power 0.030
_diffrn_source_voltage 50
_exptl_absorpt_coefficient_mu 5.456
_exptl_absorpt_correction_T_max 0.456
_exptl_absorpt_correction_T_min 0.421
_exptl_absorpt_correction_type multi-scan
_exptl_absorpt_process_details X-AREA
_exptl_crystal_colour 'reddish black'
_exptl_crystal_colour_modifier reddish
_exptl_crystal_colour_primary black
_exptl_crystal_density_diffrn 1.375
_exptl_crystal_description block
_exptl_crystal_F_000 1212
_exptl_crystal_size_max 0.4
_exptl_crystal_size_mid 0.39
_exptl_crystal_size_min 0.2
_refine_diff_density_max 0.988
_refine_diff_density_min -0.472
_refine_diff_density_rms 0.074
_refine_ls_extinction_coef 0.00147(19)
_refine_ls_extinction_expression Fc^*^=kFc[1+0.001xFc^2^\l^3^/sin(2\q)]^-1/4^
_refine_ls_extinction_method 'SHELXL-2016/6 (Sheldrick 2016)'
_refine_ls_goodness_of_fit_ref 1.054
_refine_ls_hydrogen_treatment constr
_refine_ls_matrix_type full
_refine_ls_number_parameters 355
_refine_ls_number_reflns 5286
_refine_ls_number_restraints 0
_refine_ls_restrained_S_all 1.054
_refine_ls_R_factor_all 0.0458
_refine_ls_R_factor_gt 0.0404
_refine_ls_shift/su_max 0.001
_refine_ls_shift/su_mean 0.000
_refine_ls_structure_factor_coef Fsqd
_refine_ls_weighting_details 'w=1/[\s^2^(Fo^2^)+(0.0765P)^2^+1.0649P] where P=(Fo^2^+2Fc^2^)/3'
_refine_ls_weighting_scheme calc
_refine_ls_wR_factor_gt 0.1097
_refine_ls_wR_factor_ref 0.1126
_reflns_Friedel_coverage 0.000
_reflns_number_gt 4696
_reflns_number_total 5286
_reflns_threshold_expression 'I > 2\s(I)'
_cod_data_source_file c7nj00617a2.cif
_cod_data_source_block lp217-1
_cod_database_code 7056212
_shelx_space_group_comment
;
The symmetry employed for this shelxl refinement is uniquely defined
by the following loop, which should always be used as a source of
symmetry information in preference to the above space-group names.
They are only intended as comments.
;
_shelx_estimated_absorpt_t_max 0.408
_shelx_estimated_absorpt_t_min 0.219
_olex2_refinement_description
;
1. Fixed Uiso
 At 1.2 times of:
  All C(H) groups, All C(H,H) groups, All N(H) groups
 At 1.5 times of:
  All C(H,H,H) groups
2.a Ternary CH refined with riding coordinates:
 N2(H2)
2.b Secondary CH2 refined with riding coordinates:
 C16(H16A,H16B), C15(H15A,H15B), C17(H17A,H17B), C18(H18A,H18B)
2.c Aromatic/amide H refined with riding coordinates:
 C32(H32), C29(H29), C23(H23), C24(H24), C31(H31), C21(H21), C2(H2A), C11(H11),
  C28(H28), C12(H12), C5(H5), C3(H3), C14(H14), C30(H30), C10(H10), C13(H13)
2.d Idealised Me refined as rotating group:
 C8(H8A,H8B,H8C), C26(H26A,H26B,H26C)
;
_shelx_shelxl_version_number 2016/6
_olex2_submission_special_instructions 'No special instructions were received'

loop_
_space_group_symop_operation_xyz
'x, y, z'
'-x+1/2, y+1/2, -z+1/2'
'-x, -y, -z'
'x-1/2, -y-1/2, z-1/2'

loop_
_atom_site_label
_atom_site_type_symbol
_atom_site_fract_x
_atom_site_fract_y
_atom_site_fract_z
_atom_site_U_iso_or_equiv
_atom_site_adp_type
_atom_site_occupancy
_atom_site_site_symmetry_order
_atom_site_calc_flag
_atom_site_refinement_flags_posn
Fe1 Fe 0.06674(3) -1.64738(2) -0.04766(2) 0.01650(13) Uani 1 1 d .
Cl Cl 0.08392(6) -1.55460(4) -0.14102(3) 0.02871(16) Uani 1 1 d .
O2 O 0.22817(15) -1.71957(10) -0.05166(8) 0.0193(3) Uani 1 1 d .
O1 O 0.17591(15) -1.57270(9) 0.02007(8) 0.0197(3) Uani 1 1 d .
N2 N -0.15391(19) -1.60832(12) -0.04809(9) 0.0196(4) Uani 1 1 d .
H2 H -0.158698 -1.543141 -0.049789 0.024 Uiso 1 1 calc R
N3 N -0.05028(19) -1.75455(12) -0.10370(9) 0.0180(4) Uani 1 1 d .
N1 N 0.00484(19) -1.70684(11) 0.04679(9) 0.0184(4) Uani 1 1 d .
C25 C 0.2495(2) -1.80263(13) -0.06343(10) 0.0162(4) Uani 1 1 d .
C8 C 0.5874(3) -1.72845(18) 0.21884(13) 0.0316(6) Uani 1 1 d .
H8A H 0.629255 -1.685697 0.256393 0.047 Uiso 1 1 calc GR
H8B H 0.652516 -1.749336 0.190352 0.047 Uiso 1 1 calc GR
H8C H 0.554710 -1.777799 0.244226 0.047 Uiso 1 1 calc GR
C32 C -0.1671(2) -1.92038(14) -0.19571(11) 0.0227(5) Uani 1 1 d .
H32 H -0.142634 -1.886883 -0.234798 0.027 Uiso 1 1 calc R
C7 C 0.0869(2) -1.71256(14) 0.10466(11) 0.0181(4) Uani 1 1 d .
C27 C -0.1127(2) -1.90659(13) -0.12683(11) 0.0160(4) Uani 1 1 d .
C29 C -0.2522(3) -2.02733(15) -0.09313(14) 0.0265(5) Uani 1 1 d .
H29 H -0.275595 -2.062072 -0.054478 0.032 Uiso 1 1 calc R
C23 C 0.4209(2) -1.92082(14) -0.06260(12) 0.0205(5) Uani 1 1 d .
H23 H 0.510586 -1.939702 -0.053355 0.025 Uiso 1 1 calc R
C20 C 0.1402(2) -1.86129(13) -0.08996(10) 0.0160(4) Uani 1 1 d .
C16 C -0.2180(2) -1.63727(14) 0.01361(12) 0.0213(5) Uani 1 1 d .
H16A H -0.313636 -1.648093 -0.005461 0.026 Uiso 1 1 calc R
H16B H -0.208012 -1.592401 0.053616 0.026 Uiso 1 1 calc R
C24 C 0.3886(2) -1.83534(14) -0.04909(11) 0.0188(4) Uani 1 1 d .
H24 H 0.458181 -1.795779 -0.029820 0.023 Uiso 1 1 calc R
C31 C -0.2648(3) -1.98683(15) -0.21254(13) 0.0288(6) Uani 1 1 d .
H31 H -0.304202 -1.995399 -0.264062 0.035 Uiso 1 1 calc R
C6 C 0.2330(2) -1.68107(14) 0.10903(11) 0.0181(4) Uani 1 1 d .
C15 C -0.1481(2) -1.72086(15) 0.04372(11) 0.0210(5) Uani 1 1 d .
H15A H -0.181539 -1.770461 0.010268 0.025 Uiso 1 1 calc R
H15B H -0.164018 -1.733603 0.094625 0.025 Uiso 1 1 calc R
C21 C 0.1790(2) -1.94805(14) -0.10304(11) 0.0181(4) Uani 1 1 d .
H21 H 0.110788 -1.988974 -0.121234 0.022 Uiso 1 1 calc R
C19 C -0.0079(2) -1.83503(14) -0.10671(10) 0.0164(4) Uani 1 1 d .
C2 C 0.4070(2) -1.57598(15) 0.08077(12) 0.0228(5) Uani 1 1 d .
H2A H 0.424640 -1.525486 0.054037 0.027 Uiso 1 1 calc R
C26 C 0.3495(3) -2.07208(16) -0.10800(16) 0.0323(6) Uani 1 1 d .
H26A H 0.358658 -2.076117 -0.160585 0.048 Uiso 1 1 calc GR
H26B H 0.278446 -2.111141 -0.099724 0.048 Uiso 1 1 calc GR
H26C H 0.432995 -2.089168 -0.074921 0.048 Uiso 1 1 calc GR
C1 C 0.2690(2) -1.60987(14) 0.06814(11) 0.0193(5) Uani 1 1 d .
C11 C -0.0502(3) -1.70833(19) 0.27871(12) 0.0317(6) Uani 1 1 d .
H11 H -0.072065 -1.665810 0.312297 0.038 Uiso 1 1 calc R
C28 C -0.1550(2) -1.96097(14) -0.07547(12) 0.0205(5) Uani 1 1 d .
H28 H -0.115446 -1.953100 -0.023880 0.025 Uiso 1 1 calc R
C12 C -0.0728(2) -1.79606(18) 0.29101(12) 0.0302(6) Uani 1 1 d .
H12 H -0.109797 -1.813148 0.332657 0.036 Uiso 1 1 calc R
C17 C -0.2297(2) -1.63891(14) -0.11470(12) 0.0225(5) Uani 1 1 d .
H17A H -0.208650 -1.605323 -0.157399 0.027 Uiso 1 1 calc R
H17B H -0.324790 -1.630404 -0.114354 0.027 Uiso 1 1 calc R
C5 C 0.3383(2) -1.71766(15) 0.15776(11) 0.0217(5) Uani 1 1 d .
H5 H 0.321167 -1.765817 0.187362 0.026 Uiso 1 1 calc R
C3 C 0.5076(2) -1.61414(17) 0.12859(13) 0.0258(5) Uani 1 1 d .
H3 H 0.595705 -1.592513 0.135774 0.031 Uiso 1 1 calc R
C18 C -0.2026(2) -1.73553(14) -0.12499(11) 0.0212(5) Uani 1 1 d .
H18A H -0.237036 -1.752445 -0.177995 0.025 Uiso 1 1 calc R
H18B H -0.249245 -1.770798 -0.092713 0.025 Uiso 1 1 calc R
C14 C 0.0106(3) -1.83146(16) 0.18217(12) 0.0250(5) Uani 1 1 d .
H14 H 0.030798 -1.874056 0.148140 0.030 Uiso 1 1 calc R
C30 C -0.3074(2) -2.03956(15) -0.16152(15) 0.0284(5) Uani 1 1 d .
H30 H -0.373988 -2.082581 -0.176250 0.034 Uiso 1 1 calc R
C9 C 0.0340(2) -1.74362(15) 0.17000(11) 0.0194(5) Uani 1 1 d .
C10 C 0.0033(2) -1.68193(17) 0.21866(12) 0.0263(5) Uani 1 1 d .
H10 H 0.018745 -1.621795 0.211004 0.032 Uiso 1 1 calc R
C22 C 0.3158(2) -1.97909(14) -0.09064(12) 0.0215(5) Uani 1 1 d .
C4 C 0.4757(2) -1.68710(16) 0.16701(12) 0.0247(5) Uani 1 1 d .
C13 C -0.0415(3) -1.85754(17) 0.24310(13) 0.0305(6) Uani 1 1 d .
H13 H -0.055500 -1.917699 0.251511 0.037 Uiso 1 1 calc R

loop_
_atom_site_aniso_label
_atom_site_aniso_U_11
_atom_site_aniso_U_22
_atom_site_aniso_U_33
_atom_site_aniso_U_23
_atom_site_aniso_U_13
_atom_site_aniso_U_12
Fe1 0.0213(2) 0.01400(19) 0.01128(16) -0.00261(11) -0.00365(12) 0.00315(13)
Cl 0.0402(4) 0.0242(3) 0.0188(2) 0.00388(19) -0.0009(2) 0.0009(2)
O2 0.0229(8) 0.0167(7) 0.0159(6) -0.0042(5) -0.0015(6) 0.0020(6)
O1 0.0228(8) 0.0173(7) 0.0155(6) -0.0037(5) -0.0042(6) 0.0035(6)
N2 0.0249(10) 0.0164(9) 0.0134(7) -0.0042(6) -0.0059(7) 0.0030(7)
N3 0.0228(10) 0.0182(9) 0.0098(7) -0.0021(6) -0.0046(7) 0.0045(7)
N1 0.0196(10) 0.0182(9) 0.0136(7) -0.0035(6) -0.0056(7) 0.0022(7)
C25 0.0243(12) 0.0161(10) 0.0080(8) 0.0003(7) 0.0029(8) 0.0010(8)
C8 0.0232(13) 0.0449(15) 0.0215(10) -0.0059(10) -0.0081(9) 0.0088(11)
C32 0.0330(13) 0.0191(11) 0.0131(9) -0.0014(8) -0.0023(9) 0.0033(10)
C7 0.0223(12) 0.0165(10) 0.0130(8) -0.0035(7) -0.0024(8) 0.0047(9)
C27 0.0181(11) 0.0164(10) 0.0121(8) -0.0007(7) -0.0004(8) 0.0048(8)
C29 0.0262(13) 0.0215(11) 0.0350(12) 0.0010(9) 0.0138(10) 0.0022(10)
C23 0.0181(12) 0.0224(11) 0.0203(9) 0.0013(8) 0.0024(8) 0.0039(9)
C20 0.0212(12) 0.0184(10) 0.0081(8) 0.0015(7) 0.0020(8) 0.0023(9)
C16 0.0193(12) 0.0226(11) 0.0188(9) -0.0048(8) -0.0037(8) 0.0027(9)
C24 0.0206(12) 0.0203(11) 0.0152(9) -0.0001(8) 0.0031(8) -0.0011(9)
C31 0.0310(14) 0.0222(12) 0.0264(11) -0.0096(9) -0.0103(10) 0.0068(10)
C6 0.0199(12) 0.0197(10) 0.0119(8) -0.0057(8) -0.0032(8) 0.0044(9)
C15 0.0203(12) 0.0249(11) 0.0148(9) -0.0007(8) -0.0038(8) -0.0026(9)
C21 0.0217(12) 0.0176(10) 0.0142(9) -0.0008(7) 0.0019(8) -0.0006(9)
C19 0.0241(12) 0.0179(10) 0.0058(7) -0.0006(7) -0.0003(8) 0.0013(9)
C2 0.0211(12) 0.0264(12) 0.0198(9) -0.0055(9) 0.0016(9) -0.0004(9)
C26 0.0242(13) 0.0213(12) 0.0486(15) -0.0067(11) 0.0012(11) 0.0046(10)
C1 0.0209(12) 0.0203(11) 0.0147(9) -0.0060(8) -0.0011(8) 0.0063(9)
C11 0.0291(14) 0.0487(16) 0.0149(10) -0.0087(10) -0.0011(9) 0.0032(12)
C28 0.0239(12) 0.0216(11) 0.0167(9) 0.0009(8) 0.0056(9) 0.0059(9)
C12 0.0233(13) 0.0512(16) 0.0137(9) 0.0045(10) -0.0024(9) 0.0079(11)
C17 0.0251(12) 0.0196(11) 0.0172(9) -0.0036(8) -0.0089(9) 0.0060(9)
C5 0.0236(12) 0.0241(11) 0.0145(9) -0.0053(8) -0.0028(8) 0.0075(9)
C3 0.0143(12) 0.0398(14) 0.0215(10) -0.0100(9) -0.0005(9) 0.0019(10)
C18 0.0232(12) 0.0203(11) 0.0154(9) -0.0043(8) -0.0075(8) 0.0056(9)
C14 0.0294(13) 0.0268(12) 0.0175(10) -0.0007(9) 0.0016(9) 0.0058(10)
C30 0.0206(13) 0.0190(11) 0.0442(14) -0.0098(10) 0.0033(11) -0.0006(10)
C9 0.0166(11) 0.0256(11) 0.0131(9) -0.0029(8) -0.0040(8) 0.0015(9)
C10 0.0268(13) 0.0311(13) 0.0180(10) -0.0080(9) -0.0024(9) -0.0009(10)
C22 0.0256(13) 0.0181(11) 0.0208(10) -0.0002(8) 0.0048(9) 0.0029(9)
C4 0.0207(12) 0.0334(13) 0.0170(9) -0.0086(9) -0.0033(9) 0.0086(10)
C13 0.0337(15) 0.0327(14) 0.0233(11) 0.0078(9) 0.0013(10) 0.0081(11)

loop_
_atom_type_symbol
_atom_type_description
_atom_type_scat_dispersion_real
_atom_type_scat_dispersion_imag
_atom_type_scat_source
C C 0.0181 0.0091 'International Tables Vol C Tables 4.2.6.8 and 6.1.1.4'
H H 0.0000 0.0000 'International Tables Vol C Tables 4.2.6.8 and 6.1.1.4'
Cl Cl 0.3639 0.7018 'International Tables Vol C Tables 4.2.6.8 and 6.1.1.4'
Fe Fe -1.1336 3.1974 'International Tables Vol C Tables 4.2.6.8 and 6.1.1.4'
N N 0.0311 0.0180 'International Tables Vol C Tables 4.2.6.8 and 6.1.1.4'
O O 0.0492 0.0322 'International Tables Vol C Tables 4.2.6.8 and 6.1.1.4'

loop_
_geom_angle_atom_site_label_1
_geom_angle_atom_site_label_2
_geom_angle_atom_site_label_3
_geom_angle
Cl Fe1 N2 93.47(5)
O2 Fe1 Cl 97.39(5)
O2 Fe1 N2 161.24(6)
O2 Fe1 N3 87.24(6)
O2 Fe1 N1 100.20(7)
O1 Fe1 Cl 88.84(5)
O1 Fe1 O2 88.20(6)
O1 Fe1 N2 107.33(6)
O1 Fe1 N3 166.53(6)
O1 Fe1 N1 88.36(7)
N3 Fe1 Cl 104.31(5)
N3 Fe1 N2 75.24(7)
N1 Fe1 Cl 162.09(5)
N1 Fe1 N2 70.56(7)
N1 Fe1 N3 79.99(7)
C25 O2 Fe1 134.76(14)
C1 O1 Fe1 115.98(13)
Fe1 N2 H2 107.2
C16 N2 Fe1 120.09(13)
C16 N2 H2 107.2
C17 N2 Fe1 106.94(14)
C17 N2 H2 107.2
C17 N2 C16 107.53(19)
C19 N3 Fe1 125.00(15)
C19 N3 C18 119.32(18)
C18 N3 Fe1 114.19(12)
C7 N1 Fe1 117.04(17)
C7 N1 C15 122.47(19)
C15 N1 Fe1 118.98(12)
O2 C25 C20 120.7(2)
O2 C25 C24 118.88(19)
C20 C25 C24 120.38(19)
H8A C8 H8B 109.5
H8A C8 H8C 109.5
H8B C8 H8C 109.5
C4 C8 H8A 109.5
C4 C8 H8B 109.5
C4 C8 H8C 109.5
C27 C32 H32 120.7
C27 C32 C31 118.6(2)
C31 C32 H32 120.7
N1 C7 C6 121.1(2)
N1 C7 C9 114.4(2)
C9 C7 C6 124.35(17)
C32 C27 C19 120.0(2)
C32 C27 C28 115.0(2)
C28 C27 C19 125.00(18)
C28 C29 H29 120.6
C30 C29 H29 120.6
C30 C29 C28 118.9(2)
C24 C23 H23 121.1
C24 C23 C22 117.8(2)
C22 C23 H23 121.1
C25 C20 C19 125.06(18)
C21 C20 C25 114.3(2)
C21 C20 C19 120.65(19)
N2 C16 H16A 110.6
N2 C16 H16B 110.6
N2 C16 C15 105.90(18)
H16A C16 H16B 108.7
C15 C16 H16A 110.6
C15 C16 H16B 110.6
C25 C24 H24 118.5
C23 C24 C25 123.0(2)
C23 C24 H24 118.5
C32 C31 H31 117.0
C30 C31 C32 126.1(2)
C30 C31 H31 117.0
C1 C6 C7 124.34(18)
C5 C6 C7 122.2(2)
C5 C6 C1 113.4(2)
N1 C15 H15A 110.3
N1 C15 H15B 110.3
C16 C15 N1 107.19(17)
C16 C15 H15A 110.3
C16 C15 H15B 110.3
H15A C15 H15B 108.5
C20 C21 H21 117.5
C20 C21 C22 125.0(2)
C22 C21 H21 117.5
N3 C19 C27 117.29(19)
N3 C19 C20 123.99(19)
C27 C19 C20 118.72(17)
C1 C2 H2A 118.8
C3 C2 H2A 118.8
C3 C2 C1 122.4(2)
H26A C26 H26B 109.5
H26A C26 H26C 109.5
H26B C26 H26C 109.5
C22 C26 H26A 109.5
C22 C26 H26B 109.5
C22 C26 H26C 109.5
O1 C1 C6 117.2(2)
O1 C1 C2 120.4(2)
C6 C1 C2 122.31(19)
C12 C11 H11 119.4
C10 C11 H11 119.4
C10 C11 C12 121.2(2)
C27 C28 C29 125.7(2)
C27 C28 H28 117.1
C29 C28 H28 117.1
C11 C12 H12 120.1
C13 C12 C11 119.8(2)
C13 C12 H12 120.1
N2 C17 H17A 109.5
N2 C17 H17B 109.5
N2 C17 C18 110.59(17)
H17A C17 H17B 108.1
C18 C17 H17A 109.5
C18 C17 H17B 109.5
C6 C5 H5 117.9
C6 C5 C4 124.2(2)
C4 C5 H5 117.9
C2 C3 H3 121.8
C2 C3 C4 116.3(2)
C4 C3 H3 121.8
N3 C18 H18A 109.6
N3 C18 H18B 109.6
C17 C18 N3 110.46(18)
C17 C18 H18A 109.6
C17 C18 H18B 109.6
H18A C18 H18B 108.1
C9 C14 H14 119.5
C13 C14 H14 119.5
C13 C14 C9 120.9(2)
C29 C30 C31 115.7(2)
C29 C30 H30 122.2
C31 C30 H30 122.2
C14 C9 C7 122.76(19)
C10 C9 C7 117.6(2)
C10 C9 C14 119.6(2)
C11 C10 H10 120.4
C9 C10 C11 119.2(2)
C9 C10 H10 120.4
C23 C22 C21 119.6(2)
C23 C22 C26 118.5(2)
C21 C22 C26 121.9(2)
C5 C4 C8 123.1(2)
C3 C4 C8 115.6(2)
C3 C4 C5 121.3(2)
C12 C13 C14 119.4(2)
C12 C13 H13 120.3
C14 C13 H13 120.3

loop_
_geom_bond_atom_site_label_1
_geom_bond_atom_site_label_2
_geom_bond_distance
Fe1 Cl 2.2460(6)
Fe1 O2 2.0109(16)
Fe1 O1 1.8775(15)
Fe1 N2 2.349(2)
Fe1 N3 2.1650(18)
Fe1 N1 2.1489(19)
O2 C25 1.316(3)
O1 C1 1.291(3)
N2 H2 1.0000
N2 C16 1.479(3)
N2 C17 1.381(3)
N3 C19 1.313(3)
N3 C18 1.566(3)
N1 C7 1.211(3)
N1 C15 1.580(3)
C25 C20 1.445(3)
C25 C24 1.490(3)
C8 H8A 0.9800
C8 H8B 0.9800
C8 H8C 0.9800
C8 C4 1.474(3)
C32 H32 0.9500
C32 C27 1.280(3)
C32 C31 1.421(4)
C7 C6 1.567(3)
C7 C9 1.481(3)
C27 C19 1.530(3)
C27 C28 1.385(3)
C29 H29 0.9500
C29 C28 1.417(3)
C29 C30 1.270(4)
C23 H23 0.9500
C23 C24 1.386(3)
C23 C22 1.416(3)
C20 C21 1.422(3)
C20 C19 1.548(3)
C16 H16A 0.9900
C16 H16B 0.9900
C16 C15 1.516(3)
C24 H24 0.9500
C31 H31 0.9500
C31 C30 1.366(4)
C6 C1 1.411(3)
C6 C5 1.373(3)
C15 H15A 0.9900
C15 H15B 0.9900
C21 H21 0.9500
C21 C22 1.461(3)
C2 H2A 0.9500
C2 C1 1.487(3)
C2 C3 1.344(3)
C26 H26A 0.9800
C26 H26B 0.9800
C26 H26C 0.9800
C26 C22 1.514(3)
C11 H11 0.9500
C11 C12 1.390(4)
C11 C10 1.378(4)
C28 H28 0.9500
C12 H12 0.9500
C12 C13 1.364(4)
C17 H17A 0.9900
C17 H17B 0.9900
C17 C18 1.525(3)
C5 H5 0.9500
C5 C4 1.468(3)
C3 H3 0.9500
C3 C4 1.392(4)
C18 H18A 0.9900
C18 H18B 0.9900
C14 H14 0.9500
C14 C9 1.393(3)
C14 C13 1.383(4)
C30 H30 0.9500
C9 C10 1.373(3)
C10 H10 0.9500
C13 H13 0.9500

loop_
_geom_torsion_atom_site_label_1
_geom_torsion_atom_site_label_2
_geom_torsion_atom_site_label_3
_geom_torsion_atom_site_label_4
_geom_torsion
Fe1 O2 C25 C20 10.5(3)
Fe1 O2 C25 C24 -169.61(13)
Fe1 O1 C1 C6 -50.0(2)
Fe1 O1 C1 C2 132.04(17)
Fe1 N2 C16 C15 -26.8(2)
Fe1 N2 C17 C18 52.1(2)
Fe1 N3 C19 C27 161.77(13)
Fe1 N3 C19 C20 -17.2(3)
Fe1 N3 C18 C17 11.1(2)
Fe1 N1 C7 C6 -2.3(3)
Fe1 N1 C7 C9 172.60(14)
Fe1 N1 C15 C16 -44.82(19)
Cl Fe1 O1 C1 -135.09(15)
O2 Fe1 O1 C1 -37.66(16)
O2 C25 C20 C21 177.48(17)
O2 C25 C20 C19 -0.2(3)
O2 C25 C24 C23 -177.46(19)
N2 Fe1 O1 C1 131.64(15)
N2 C16 C15 N1 41.3(2)
N2 C17 C18 N3 -43.5(3)
N3 Fe1 O1 C1 32.6(4)
N1 Fe1 O1 C1 62.60(16)
N1 C7 C6 C1 33.2(3)
N1 C7 C6 C5 -151.2(2)
N1 C7 C9 C14 80.3(3)
N1 C7 C9 C10 -97.5(2)
C25 C20 C21 C22 0.9(3)
C25 C20 C19 N3 5.1(3)
C25 C20 C19 C27 -173.86(17)
C32 C27 C19 N3 81.3(3)
C32 C27 C19 C20 -99.7(2)
C32 C27 C28 C29 -1.0(3)
C32 C31 C30 C29 -0.7(4)
C7 N1 C15 C16 120.8(2)
C7 C6 C1 O1 -5.3(3)
C7 C6 C1 C2 172.69(18)
C7 C6 C5 C4 -176.31(18)
C7 C9 C10 C11 177.9(2)
C27 C32 C31 C30 -0.5(4)
C20 C25 C24 C23 2.4(3)
C20 C21 C22 C23 0.8(3)
C20 C21 C22 C26 -178.2(2)
C16 N2 C17 C18 -78.1(2)
C24 C25 C20 C21 -2.4(3)
C24 C25 C20 C19 179.94(17)
C24 C23 C22 C21 -1.0(3)
C24 C23 C22 C26 178.2(2)
C31 C32 C27 C19 -179.5(2)
C31 C32 C27 C28 1.3(3)
C6 C7 C9 C14 -105.0(2)
C6 C7 C9 C10 77.2(3)
C6 C5 C4 C8 -179.0(2)
C6 C5 C4 C3 3.4(3)
C15 N1 C7 C6 -168.14(17)
C15 N1 C7 C9 6.7(3)
C21 C20 C19 N3 -172.45(18)
C21 C20 C19 C27 8.6(3)
C19 N3 C18 C17 177.84(18)
C19 C27 C28 C29 179.8(2)
C19 C20 C21 C22 178.67(18)
C2 C3 C4 C8 179.6(2)
C2 C3 C4 C5 -2.6(3)
C1 C6 C5 C4 -0.3(3)
C1 C2 C3 C4 -0.9(3)
C11 C12 C13 C14 -0.9(4)
C28 C27 C19 N3 -99.6(2)
C28 C27 C19 C20 79.4(3)
C28 C29 C30 C31 0.9(3)
C12 C11 C10 C9 0.4(4)
C17 N2 C16 C15 95.6(2)
C5 C6 C1 O1 178.83(18)
C5 C6 C1 C2 -3.2(3)
C3 C2 C1 O1 -178.0(2)
C3 C2 C1 C6 4.1(3)
C18 N3 C19 C27 -3.5(3)
C18 N3 C19 C20 177.57(17)
C14 C9 C10 C11 0.0(3)
C30 C29 C28 C27 -0.2(4)
C9 C7 C6 C1 -141.1(2)
C9 C7 C6 C5 34.5(3)
C9 C14 C13 C12 1.3(4)
C10 C11 C12 C13 0.1(4)
C22 C23 C24 C25 -0.6(3)
C13 C14 C9 C7 -178.6(2)
C13 C14 C9 C10 -0.8(3)
